data_7217633
loop_
_publ_author_name
'Li, Qipeng'
'Tian, Chongbin'
'Zhang, Huabin'
'Qian, Jinjie'
'Du, Shaowu'

_publ_section_title
;
 An alternative strategy to construct Fe(ii)-based MOFs with multifarious
 structures and magnetic behaviors
;
_journal_issue 39
_journal_name_full CrystEngComm
_journal_page_first 9208
_journal_paper_doi 10.1039/C4CE01414F
_journal_volume 16
_journal_year 2014
_chemical_formula_sum 'C13 H11 Fe N O6'
_chemical_formula_weight 333.08
_chemical_name_systematic
;
?
;
_space_group_IT_number 2
_symmetry_space_group_name_Hall '-P 1'
_symmetry_space_group_name_H-M 'P -1'
_atom_sites_solution_hydrogens geom
_atom_sites_solution_primary direct
_atom_sites_solution_secondary difmap
_audit_creation_method SHELXL-97
_cell_angle_alpha 113.983(3)
_cell_angle_beta 99.6830(10)
_cell_angle_gamma 103.652(5)
_cell_formula_units_Z 2
_cell_length_a 7.292(3)
_cell_length_b 10.070(4)
_cell_length_c 10.272(4)
_cell_measurement_temperature 173(2)
_cell_volume 639.4(4)
_computing_structure_refinement 'SHELXL-97 (Sheldrick, 1997)'
_computing_structure_solution 'SHELXS-97 (Sheldrick, 1990)'
_diffrn_ambient_temperature 173(2)
_diffrn_measured_fraction_theta_full 0.992
_diffrn_measured_fraction_theta_max 0.992
_diffrn_radiation_monochromator graphite
_diffrn_radiation_source 'fine-focus sealed tube'
_diffrn_radiation_type MoK\a
_diffrn_radiation_wavelength 0.71073
_diffrn_reflns_av_R_equivalents 0.0183
_diffrn_reflns_av_sigmaI/netI 0.0245
_diffrn_reflns_limit_h_max 9
_diffrn_reflns_limit_h_min -9
_diffrn_reflns_limit_k_max 13
_diffrn_reflns_limit_k_min -13
_diffrn_reflns_limit_l_max 13
_diffrn_reflns_limit_l_min -12
_diffrn_reflns_number 7038
_diffrn_reflns_theta_full 27.48
_diffrn_reflns_theta_max 27.48
_diffrn_reflns_theta_min 3.01
_exptl_absorpt_coefficient_mu 1.208
_exptl_crystal_density_diffrn 1.730
_exptl_crystal_density_method 'not measured'
_exptl_crystal_F_000 340
_refine_diff_density_max 0.547
_refine_diff_density_min -0.465
_refine_diff_density_rms 0.079
_refine_ls_extinction_method none
_refine_ls_goodness_of_fit_ref 1.040
_refine_ls_hydrogen_treatment mixed
_refine_ls_matrix_type full
_refine_ls_number_parameters 190
_refine_ls_number_reflns 2907
_refine_ls_number_restraints 0
_refine_ls_restrained_S_all 1.040
_refine_ls_R_factor_all 0.0407
_refine_ls_R_factor_gt 0.0365
_refine_ls_shift/su_max 0.001
_refine_ls_shift/su_mean 0.000
_refine_ls_structure_factor_coef Fsqd
_refine_ls_weighting_details 'calc w=1/[\s^2^(Fo^2^)+(0.1000P)^2^+0.0000P] where P=(Fo^2^+2Fc^2^)/3'
_refine_ls_weighting_scheme calc
_refine_ls_wR_factor_gt 0.1217
_refine_ls_wR_factor_ref 0.1276
_reflns_number_gt 2645
_reflns_number_total 2907
_reflns_threshold_expression >2sigma(I)
_cod_data_source_file c4ce01414f2.cif
_cod_data_source_block a7
_cod_depositor_comments 'Adding full bibliography for 7217628--7217633.cif.'
_cod_original_sg_symbol_H-M 'P -1 '
_cod_database_code 7217633

loop_
_symmetry_equiv_pos_as_xyz
'x, y, z'
'-x, -y, -z'

loop_
_atom_site_label
_atom_site_type_symbol
_atom_site_fract_x
_atom_site_fract_y
_atom_site_fract_z
_atom_site_U_iso_or_equiv
_atom_site_adp_type
_atom_site_occupancy
_atom_site_symmetry_multiplicity
_atom_site_calc_flag
_atom_site_refinement_flags
Fe1 Fe 0.40800(4) 0.62134(3) 0.12121(3) 0.02024(15) Uani 1 1 d .
O4 O 1.3872(2) 0.82953(18) 1.13638(19) 0.0251(4) Uani 1 1 d .
N1 N 0.6427(3) 0.7340(2) 0.3243(2) 0.0213(4) Uani 1 1 d .
O3 O 1.1840(3) 0.62668(18) 0.93183(19) 0.0285(4) Uani 1 1 d .
C6 C 1.0519(3) 0.9235(2) 0.7576(2) 0.0184(4) Uani 1 1 d .
C8 C 1.2615(3) 0.7712(2) 1.0108(3) 0.0201(4) Uani 1 1 d .
C3 C 1.2958(3) 1.0378(2) 1.0478(2) 0.0184(4) Uani 1 1 d .
H9A H 1.3766 1.0768 1.1482 0.022 Uiso 1 1 d R
C7 C 1.1382(3) 1.0822(2) 0.8512(2) 0.0200(4) Uani 1 1 d .
H10A H 1.1125 1.1528 0.8159 0.024 Uiso 1 1 d R
C5 C 1.0943(3) 0.8222(2) 0.8098(2) 0.0198(4) Uani 1 1 d .
H13A H 1.0410 0.7139 0.7460 0.024 Uiso 1 1 calc R
C2 C 1.2596(3) 1.1392(2) 0.9951(2) 0.0179(4) Uani 1 1 d .
C4 C 1.2135(3) 0.8791(2) 0.9541(2) 0.0171(4) Uani 1 1 d .
C11 C 0.7690(3) 0.6659(3) 0.3520(2) 0.0252(5) Uani 1 1 d .
H18A H 0.7646 0.5713 0.2723 0.030 Uiso 1 1 d R
C12 C 0.6565(4) 0.8698(3) 0.4361(3) 0.0286(5) Uani 1 1 d .
H19A H 0.5716 0.9231 0.4154 0.034 Uiso 1 1 d R
C13 C 0.7878(4) 0.9357(3) 0.5764(3) 0.0276(5) Uani 1 1 d .
H3A H 0.7911 1.0309 0.6522 0.033 Uiso 1 1 calc R
C10 C 0.9054(3) 0.7249(3) 0.4892(3) 0.0251(5) Uani 1 1 d .
H2A H 0.9925 0.6719 0.5037 0.030 Uiso 1 1 calc R
C9 C 0.9155(3) 0.8620(2) 0.6065(2) 0.0195(4) Uani 1 1 d .
O2 O 1.4020(3) 1.36160(19) 1.23196(19) 0.0348(4) Uani 1 1 d .
O6 O 0.1840(3) 0.6010(2) 0.2286(2) 0.0368(4) Uani 1 1 d .
H6A H 0.2184 0.6379 0.3283 0.044 Uiso 1 1 d R
H6B H 0.0556 0.5561 0.1746 0.044 Uiso 1 1 d R
C1 C 1.3548(3) 1.3099(2) 1.0951(3) 0.0211(4) Uani 1 1 d .
O5 O 0.3267(4) 0.5896(4) 0.4877(3) 0.0746(8) Uani 1 1 d .
H5A H 0.2083 0.5819 0.5045 0.090 Uiso 1 1 d R
H5B H 0.4268 0.5901 0.5527 0.090 Uiso 1 1 d R
O1 O 1.3813(3) 1.39411(18) 1.02770(18) 0.0241(4) Uani 1 1 d .

loop_
_atom_site_aniso_label
_atom_site_aniso_U_11
_atom_site_aniso_U_22
_atom_site_aniso_U_33
_atom_site_aniso_U_23
_atom_site_aniso_U_13
_atom_site_aniso_U_12
Fe1 0.0260(2) 0.0134(2) 0.0172(2) 0.00634(15) -0.00079(14) 0.00625(14)
O4 0.0301(8) 0.0193(8) 0.0230(9) 0.0108(7) -0.0023(7) 0.0086(7)
N1 0.0230(9) 0.0211(9) 0.0149(9) 0.0069(7) -0.0001(7) 0.0060(7)
O3 0.0376(9) 0.0155(8) 0.0279(9) 0.0095(7) 0.0010(7) 0.0083(7)
C6 0.0191(9) 0.0176(10) 0.0156(10) 0.0076(8) 0.0008(8) 0.0045(8)
C8 0.0230(10) 0.0177(10) 0.0222(11) 0.0116(9) 0.0044(8) 0.0084(8)
C3 0.0204(9) 0.0169(10) 0.0153(10) 0.0078(8) 0.0012(8) 0.0043(8)
C7 0.0229(10) 0.0186(10) 0.0207(11) 0.0120(9) 0.0036(8) 0.0079(8)
C5 0.0220(10) 0.0139(9) 0.0196(11) 0.0062(8) 0.0023(8) 0.0052(8)
C2 0.0191(9) 0.0150(10) 0.0196(10) 0.0089(8) 0.0048(8) 0.0047(8)
C4 0.0181(9) 0.0151(10) 0.0195(10) 0.0101(8) 0.0035(8) 0.0058(8)
C11 0.0304(11) 0.0190(11) 0.0177(11) 0.0027(9) 0.0015(9) 0.0085(9)
C12 0.0342(12) 0.0255(12) 0.0192(11) 0.0046(10) -0.0024(9) 0.0160(10)
C13 0.0367(13) 0.0195(11) 0.0173(11) 0.0013(9) -0.0014(9) 0.0137(10)
C10 0.0269(11) 0.0247(11) 0.0211(11) 0.0080(9) 0.0014(9) 0.0134(9)
C9 0.0220(10) 0.0159(10) 0.0174(10) 0.0079(8) 0.0009(8) 0.0042(8)
O2 0.0547(12) 0.0200(9) 0.0170(8) 0.0062(7) -0.0027(8) 0.0053(8)
O6 0.0306(9) 0.0421(11) 0.0303(10) 0.0152(9) 0.0067(8) 0.0049(8)
C1 0.0220(10) 0.0147(10) 0.0229(11) 0.0084(9) 0.0020(8) 0.0038(8)
O5 0.0739(18) 0.105(2) 0.0663(18) 0.0562(18) 0.0195(15) 0.0376(17)
O1 0.0333(8) 0.0146(7) 0.0225(8) 0.0091(6) 0.0052(7) 0.0062(6)

loop_
_atom_type_symbol
_atom_type_description
_atom_type_scat_dispersion_real
_atom_type_scat_dispersion_imag
_atom_type_scat_source
C C 0.0033 0.0016 'International Tables Vol C Tables 4.2.6.8 and 6.1.1.4'
H H 0.0000 0.0000 'International Tables Vol C Tables 4.2.6.8 and 6.1.1.4'
N N 0.0061 0.0033 'International Tables Vol C Tables 4.2.6.8 and 6.1.1.4'
O O 0.0106 0.0060 'International Tables Vol C Tables 4.2.6.8 and 6.1.1.4'
Fe Fe 0.3463 0.8444 'International Tables Vol C Tables 4.2.6.8 and 6.1.1.4'

loop_
_geom_angle_atom_site_label_1
_geom_angle_atom_site_label_2
_geom_angle_atom_site_label_3
_geom_angle
_geom_angle_site_symmetry_1
_geom_angle_site_symmetry_3
O1 Fe1 O4 159.21(7) 1_444 1_454
O1 Fe1 N1 106.51(7) 1_444 .
O4 Fe1 N1 92.62(7) 1_454 .
O1 Fe1 O6 95.90(7) 1_444 .
O4 Fe1 O6 90.85(7) 1_454 .
N1 Fe1 O6 93.61(8) . .
O1 Fe1 O1 77.04(7) 1_444 2_776
O4 Fe1 O1 93.88(6) 1_454 2_776
N1 Fe1 O1 94.02(8) . 2_776
O6 Fe1 O1 170.82(6) . 2_776
O1 Fe1 O3 101.26(7) 1_444 1_454
O4 Fe1 O3 59.04(6) 1_454 1_454
N1 Fe1 O3 151.55(7) . 1_454
O6 Fe1 O3 89.59(8) . 1_454
O1 Fe1 O3 86.12(7) 2_776 1_454
C8 O4 Fe1 95.84(13) . 1_656
C11 N1 C12 117.2(2) . .
C11 N1 Fe1 121.24(15) . .
C12 N1 Fe1 121.19(15) . .
C8 O3 Fe1 83.63(13) . 1_656
C7 C6 C5 118.8(2) . .
C7 C6 C9 121.07(19) . .
C5 C6 C9 120.14(19) . .
O4 C8 O3 121.2(2) . .
O4 C8 C4 117.87(19) . .
O3 C8 C4 120.9(2) . .
C2 C3 C4 119.6(2) . .
C2 C7 C6 120.81(19) . .
C4 C5 C6 120.35(19) . .
C7 C2 C3 120.04(19) . .
C7 C2 C1 120.82(19) . .
C3 C2 C1 119.1(2) . .
C5 C4 C3 120.38(19) . .
C5 C4 C8 120.74(19) . .
C3 C4 C8 118.85(19) . .
N1 C11 C10 123.1(2) . .
N1 C12 C13 123.1(2) . .
C12 C13 C9 119.6(2) . .
C11 C10 C9 119.9(2) . .
C13 C9 C10 117.0(2) . .
C13 C9 C6 121.72(19) . .
C10 C9 C6 121.25(19) . .
O2 C1 O1 124.3(2) . .
O2 C1 C2 120.1(2) . .
O1 C1 C2 115.58(19) . .
C1 O1 Fe1 123.98(14) . 1_666
C1 O1 Fe1 122.77(14) . 2_776
Fe1 O1 Fe1 102.96(7) 1_666 2_776

loop_
_geom_bond_atom_site_label_1
_geom_bond_atom_site_label_2
_geom_bond_distance
_geom_bond_site_symmetry_2
Fe1 O1 2.0339(18) 1_444
Fe1 O4 2.0820(18) 1_454
Fe1 N1 2.128(2) .
Fe1 O6 2.1353(19) .
Fe1 O1 2.3313(18) 2_776
Fe1 O3 2.3480(18) 1_454
O4 C8 1.257(3) .
O4 Fe1 2.0820(18) 1_656
N1 C11 1.330(3) .
N1 C12 1.348(3) .
O3 C8 1.262(3) .
O3 Fe1 2.3480(18) 1_656
C6 C7 1.395(3) .
C6 C5 1.401(3) .
C6 C9 1.480(3) .
C8 C4 1.506(3) .
C3 C2 1.391(3) .
C3 C4 1.393(3) .
C7 C2 1.388(3) .
C5 C4 1.387(3) .
C2 C1 1.502(3) .
C11 C10 1.377(3) .
C12 C13 1.376(3) .
C13 C9 1.389(3) .
C10 C9 1.391(3) .
O2 C1 1.234(3) .
C1 O1 1.296(3) .
O1 Fe1 2.0339(18) 1_666
O1 Fe1 2.3313(18) 2_776
